data_7238098
loop_
_publ_author_name
'Bacchi, Alessia'
'Bosetti, Elsa'
'Carcelli, Mauro'

_publ_section_title
;
 Engineering organic/inorganic diols that reversibly capture and release
 volatile guests
;
_journal_issue 86
_journal_name_full CrystEngComm
_journal_page_first 527
_journal_paper_doi 10.1039/b507966g
_journal_volume 7
_journal_year 2005
_chemical_formula_sum 'C40 H42 I2 N2 O4 Pd S2'
_chemical_formula_weight 1039.08
_space_group_IT_number 2
_space_group_name_Hall '-P 1'
_space_group_name_H-M_alt 'P -1'
_symmetry_cell_setting triclinic
_symmetry_Int_Tables_number 2
_symmetry_space_group_name_H-M 'P -1'
_atom_sites_solution_hydrogens geom
_atom_sites_solution_primary direct
_atom_sites_solution_secondary difmap
_audit_creation_method SHELXL-97
_cell_angle_alpha 87.4030(10)
_cell_angle_beta 78.5920(10)
_cell_angle_gamma 87.9160(10)
_cell_formula_units_Z 1
_cell_length_a 6.4271(5)
_cell_length_b 12.8450(10)
_cell_length_c 13.1220(10)
_cell_measurement_temperature 293(2)
_cell_volume 1060.39(14)
_computing_cell_refinement
;
SAINT: SAX, Area Detector Integration, Siemens Analytical instruments
INC., Madison, Wisconsin, USA.
;
_computing_data_collection
;
SAINT: SAX, Area Detector Integration, Siemens Analytical instruments
INC., Madison, Wisconsin, USA.
;
_computing_data_reduction
;
SAINT: SAX, Area Detector Integration, Siemens Analytical instruments
INC., Madison, Wisconsin, USA.
SADABS: Siemens Area Detector Absorption Correction Software,
Sheldrick G., 1996, University of Goettingen, Germany.
;
_computing_molecular_graphics 'Ortep-3 for Windows (Farrugia, 1997)'
_computing_publication_material
;
PARST - M. Nardelli, J. Appl. Crystallogr. 1995, 28, 659
;
_computing_structure_refinement 'SHELXL-97 (Sheldrick, 1997)'
_computing_structure_solution 'SIR97 (Altomare et al., 1997)'
_diffrn_ambient_temperature 293(2)
_diffrn_detector_area_resol_mean 8.2
_diffrn_measured_fraction_theta_full 0.995
_diffrn_measured_fraction_theta_max 0.995
_diffrn_measurement_device_type 'Bruker AXS CCD diffractometer'
_diffrn_measurement_method '\w scan'
_diffrn_radiation_monochromator graphite
_diffrn_radiation_source 'fine-focus sealed tube'
_diffrn_radiation_type MoK\a
_diffrn_radiation_wavelength 0.71069
_diffrn_reflns_av_R_equivalents 0.0423
_diffrn_reflns_av_sigmaI/netI 0.0330
_diffrn_reflns_limit_h_max 7
_diffrn_reflns_limit_h_min -7
_diffrn_reflns_limit_k_max 15
_diffrn_reflns_limit_k_min -15
_diffrn_reflns_limit_l_max 15
_diffrn_reflns_limit_l_min -15
_diffrn_reflns_number 9911
_diffrn_reflns_theta_full 24.89
_diffrn_reflns_theta_max 24.89
_diffrn_reflns_theta_min 1.58
_exptl_absorpt_coefficient_mu 2.031
_exptl_absorpt_correction_T_max 1.000
_exptl_absorpt_correction_T_min 0.672757
_exptl_absorpt_correction_type 'symmetry-related measurements'
_exptl_absorpt_process_details 'as implemented in SAINT+/SADABS package'
_exptl_crystal_colour orange
_exptl_crystal_density_diffrn 1.627
_exptl_crystal_density_method 'not measured'
_exptl_crystal_description prism
_exptl_crystal_F_000 512
_refine_diff_density_max 1.936
_refine_diff_density_min -1.153
_refine_diff_density_rms 0.109
_refine_ls_extinction_method none
_refine_ls_goodness_of_fit_ref 1.059
_refine_ls_hydrogen_treatment mixed
_refine_ls_matrix_type full
_refine_ls_number_parameters 238
_refine_ls_number_reflns 3685
_refine_ls_number_restraints 3
_refine_ls_restrained_S_all 1.107
_refine_ls_R_factor_all 0.0538
_refine_ls_R_factor_gt 0.0464
_refine_ls_shift/su_max 0.777
_refine_ls_shift/su_mean 0.021
_refine_ls_structure_factor_coef Fsqd
_refine_ls_weighting_details 'calc w=1/[\s^2^(Fo^2^)+(0.0685P)^2^+2.7572P] where P=(Fo^2^+2Fc^2^)/3'
_refine_ls_weighting_scheme calc
_refine_ls_wR_factor_gt 0.1279
_refine_ls_wR_factor_ref 0.1356
_reflns_number_gt 3086
_reflns_number_total 3685
_reflns_threshold_expression >2sigma(I)
_cod_data_source_file b507966g.txt
_cod_data_source_block pdidmso
_cod_database_code 7238098

loop_
_symmetry_equiv_pos_as_xyz
'x, y, z'
'-x, -y, -z'

loop_
_atom_site_label
_atom_site_type_symbol
_atom_site_fract_x
_atom_site_fract_y
_atom_site_fract_z
_atom_site_U_iso_or_equiv
_atom_site_adp_type
_atom_site_occupancy
_atom_site_symmetry_multiplicity
_atom_site_calc_flag
_atom_site_refinement_flags
Pd1 Pd 0.0000 0.0000 0.0000 0.04159(19) Uani 1 2 d S
I1 I -0.16544(7) -0.16599(3) 0.10237(4) 0.0647(2) Uani 1 1 d .
S1 S 0.6892(8) 0.0219(3) -0.3369(5) 0.197(2) Uani 1 1 d D
O1 O 0.8314(6) -0.2695(4) -0.2980(4) 0.0537(10) Uani 1 1 d .
O2 O 0.8570(13) -0.0654(5) -0.3601(6) 0.112(2) Uani 1 1 d .
N1 N 0.2029(7) -0.0936(3) -0.0958(4) 0.0450(10) Uani 1 1 d .
C1 C 0.6229(8) -0.3088(4) -0.2887(4) 0.0411(11) Uani 1 1 d .
C2 C 0.4675(8) -0.2317(4) -0.2236(4) 0.0405(11) Uani 1 1 d .
C3 C 0.5128(9) -0.2023(5) -0.1300(5) 0.0502(13) Uani 1 1 d .
H3 H 0.6343 -0.2290 -0.1086 0.060 Uiso 1 1 calc R
C4 C 0.3806(10) -0.1344(5) -0.0692(5) 0.0517(14) Uani 1 1 d .
H4 H 0.4149 -0.1156 -0.0070 0.062 Uiso 1 1 calc R
C5 C 0.1602(10) -0.1191(5) -0.1861(5) 0.0586(16) Uani 1 1 d .
H5 H 0.0403 -0.0894 -0.2068 0.070 Uiso 1 1 calc R
C6 C 0.2863(10) -0.1877(5) -0.2503(5) 0.0553(15) Uani 1 1 d .
H6 H 0.2488 -0.2046 -0.3123 0.066 Uiso 1 1 calc R
C7 C 0.6252(9) -0.4145(4) -0.2304(4) 0.0453(12) Uani 1 1 d .
C8 C 0.4441(11) -0.4551(5) -0.1670(5) 0.0614(16) Uani 1 1 d .
H8 H 0.3174 -0.4161 -0.1579 0.074 Uiso 1 1 calc R
C9 C 0.4491(16) -0.5523(6) -0.1173(6) 0.079(2) Uani 1 1 d .
H9 H 0.3257 -0.5786 -0.0765 0.095 Uiso 1 1 calc R
C10 C 0.6342(18) -0.6095(6) -0.1281(6) 0.086(3) Uani 1 1 d .
H10 H 0.6379 -0.6746 -0.0944 0.103 Uiso 1 1 calc R
C11 C 0.8144(15) -0.5706(6) -0.1889(7) 0.085(2) Uani 1 1 d .
H11 H 0.9413 -0.6093 -0.1958 0.102 Uiso 1 1 calc R
C12 C 0.8100(12) -0.4745(5) -0.2400(6) 0.0688(18) Uani 1 1 d .
H12 H 0.9338 -0.4497 -0.2817 0.083 Uiso 1 1 calc R
C13 C 0.5720(9) -0.3252(4) -0.3969(4) 0.0453(12) Uani 1 1 d .
C14 C 0.7174(12) -0.2999(7) -0.4851(5) 0.0724(19) Uani 1 1 d .
H14 H 0.8450 -0.2710 -0.4795 0.087 Uiso 1 1 calc R
C15 C 0.6755(17) -0.3172(8) -0.5833(6) 0.096(3) Uani 1 1 d .
H15 H 0.7753 -0.2992 -0.6425 0.115 Uiso 1 1 calc R
C16 C 0.4916(18) -0.3599(7) -0.5936(6) 0.086(3) Uani 1 1 d .
H16 H 0.4656 -0.3711 -0.6594 0.104 Uiso 1 1 calc R
C17 C 0.3444(14) -0.3865(6) -0.5071(6) 0.077(2) Uani 1 1 d .
H17 H 0.2176 -0.4158 -0.5135 0.093 Uiso 1 1 calc R
C18 C 0.3865(11) -0.3693(5) -0.4088(5) 0.0613(16) Uani 1 1 d .
H18 H 0.2866 -0.3880 -0.3499 0.074 Uiso 1 1 calc R
C19 C 0.844(3) 0.1097(17) -0.341(2) 0.38(2) Uani 1 1 d D
H19A H 0.9870 0.0816 -0.3552 0.566 Uiso 1 1 calc R
H19B H 0.8179 0.1427 -0.2752 0.566 Uiso 1 1 calc R
H19C H 0.8252 0.1600 -0.3949 0.566 Uiso 1 1 calc R
C20 C 0.657(8) 0.076(2) -0.450(3) 0.57(5) Uani 1 1 d D
H20A H 0.6756 0.0243 -0.5017 0.854 Uiso 1 1 calc R
H20B H 0.7592 0.1296 -0.4718 0.854 Uiso 1 1 calc R
H20C H 0.5161 0.1070 -0.4430 0.854 Uiso 1 1 calc R
H100 H 0.832(12) -0.206(6) -0.319(6) 0.07(2) Uiso 1 1 d .

loop_
_atom_site_aniso_label
_atom_site_aniso_U_11
_atom_site_aniso_U_22
_atom_site_aniso_U_33
_atom_site_aniso_U_23
_atom_site_aniso_U_13
_atom_site_aniso_U_12
Pd1 0.0505(3) 0.0329(3) 0.0420(3) -0.0087(2) -0.0108(2) 0.0090(2)
I1 0.0808(3) 0.0454(3) 0.0671(3) 0.0024(2) -0.0132(2) -0.0029(2)
S1 0.172(4) 0.090(2) 0.351(8) 0.032(3) -0.114(5) -0.003(2)
O1 0.041(2) 0.049(3) 0.069(3) -0.006(2) -0.0056(18) -0.0034(18)
O2 0.153(6) 0.054(3) 0.132(6) 0.016(3) -0.042(5) -0.004(4)
N1 0.055(3) 0.037(2) 0.045(3) -0.0077(19) -0.013(2) 0.0071(19)
C1 0.038(3) 0.039(3) 0.044(3) -0.005(2) -0.004(2) 0.001(2)
C2 0.044(3) 0.032(2) 0.045(3) -0.004(2) -0.009(2) 0.001(2)
C3 0.053(3) 0.049(3) 0.052(3) -0.012(3) -0.019(3) 0.013(3)
C4 0.065(4) 0.046(3) 0.049(3) -0.013(3) -0.022(3) 0.011(3)
C5 0.055(3) 0.068(4) 0.056(4) -0.015(3) -0.018(3) 0.021(3)
C6 0.057(3) 0.062(4) 0.051(3) -0.022(3) -0.019(3) 0.015(3)
C7 0.054(3) 0.038(3) 0.044(3) -0.007(2) -0.010(2) 0.003(2)
C8 0.071(4) 0.049(3) 0.059(4) -0.003(3) 0.000(3) 0.003(3)
C9 0.118(7) 0.056(4) 0.056(4) 0.002(3) 0.003(4) -0.015(4)
C10 0.148(8) 0.046(4) 0.064(5) 0.004(3) -0.027(5) 0.011(5)
C11 0.099(6) 0.062(5) 0.096(6) 0.001(4) -0.029(5) 0.028(4)
C12 0.063(4) 0.055(4) 0.086(5) 0.000(3) -0.012(4) 0.014(3)
C13 0.050(3) 0.040(3) 0.046(3) -0.011(2) -0.009(2) 0.007(2)
C14 0.068(4) 0.092(5) 0.052(4) -0.007(4) 0.001(3) -0.002(4)
C15 0.117(7) 0.116(7) 0.047(4) -0.010(4) 0.003(4) 0.001(6)
C16 0.133(8) 0.078(5) 0.053(4) -0.023(4) -0.032(5) 0.030(5)
C17 0.101(6) 0.066(4) 0.077(5) -0.023(4) -0.044(5) 0.011(4)
C18 0.065(4) 0.064(4) 0.055(4) -0.010(3) -0.011(3) -0.001(3)
C19 0.21(2) 0.43(4) 0.55(5) 0.32(4) -0.28(3) -0.16(2)
C20 1.06(11) 0.24(3) 0.60(6) -0.10(4) -0.67(8) 0.29(5)

loop_
_atom_type_symbol
_atom_type_description
_atom_type_scat_dispersion_real
_atom_type_scat_dispersion_imag
_atom_type_scat_source
C C 0.0033 0.0016 'International Tables Vol C Tables 4.2.6.8 and 6.1.1.4'
H H 0.0000 0.0000 'International Tables Vol C Tables 4.2.6.8 and 6.1.1.4'
I I -0.4742 1.8119 'International Tables Vol C Tables 4.2.6.8 and 6.1.1.4'
N N 0.0061 0.0033 'International Tables Vol C Tables 4.2.6.8 and 6.1.1.4'
O O 0.0106 0.0060 'International Tables Vol C Tables 4.2.6.8 and 6.1.1.4'
Pd Pd -0.9988 1.0072 'International Tables Vol C Tables 4.2.6.8 and 6.1.1.4'
S S 0.1246 0.1234 'International Tables Vol C Tables 4.2.6.8 and 6.1.1.4'

loop_
_geom_angle_atom_site_label_1
_geom_angle_atom_site_label_2
_geom_angle_atom_site_label_3
_geom_angle
_geom_angle_site_symmetry_1
_geom_angle_site_symmetry_3
N1 Pd1 N1 180.0(4) 2 .
N1 Pd1 I1 88.99(13) 2 2
N1 Pd1 I1 91.01(13) . 2
N1 Pd1 I1 91.01(13) 2 .
N1 Pd1 I1 88.99(13) . .
I1 Pd1 I1 180.00(2) 2 .
C19 S1 O2 96.3(11) . .
C19 S1 C20 83.0(14) . .
O2 S1 C20 107.5(15) . .
C5 N1 C4 117.8(5) . .
C5 N1 Pd1 120.6(4) . .
C4 N1 Pd1 121.6(4) . .
O1 C1 C7 105.8(4) . .
O1 C1 C2 107.1(4) . .
C7 C1 C2 110.4(4) . .
O1 C1 C13 110.9(4) . .
C7 C1 C13 108.8(4) . .
C2 C1 C13 113.5(4) . .
C6 C2 C3 116.2(5) . .
C6 C2 C1 125.7(5) . .
C3 C2 C1 118.1(5) . .
C4 C3 C2 120.5(5) . .
N1 C4 C3 122.4(5) . .
N1 C5 C6 122.5(5) . .
C5 C6 C2 120.6(5) . .
C12 C7 C8 117.2(6) . .
C12 C7 C1 120.4(6) . .
C8 C7 C1 122.4(5) . .
C9 C8 C7 121.3(7) . .
C10 C9 C8 120.2(8) . .
C9 C10 C11 119.5(7) . .
C10 C11 C12 120.6(8) . .
C11 C12 C7 121.2(7) . .
C14 C13 C18 117.7(6) . .
C14 C13 C1 120.1(5) . .
C18 C13 C1 122.1(5) . .
C13 C14 C15 120.6(8) . .
C16 C15 C14 120.9(8) . .
C15 C16 C17 119.8(7) . .
C16 C17 C18 119.3(8) . .
C13 C18 C17 121.7(7) . .

loop_
_geom_bond_atom_site_label_1
_geom_bond_atom_site_label_2
_geom_bond_distance
_geom_bond_site_symmetry_2
Pd1 N1 2.025(4) 2
Pd1 N1 2.025(4) .
Pd1 I1 2.6118(4) 2
Pd1 I1 2.6118(4) .
S1 C19 1.523(15) .
S1 O2 1.525(8) .
S1 C20 1.66(3) .
O1 C1 1.430(7) .
N1 C5 1.325(7) .
N1 C4 1.341(7) .
C1 C7 1.530(8) .
C1 C2 1.541(7) .
C1 C13 1.543(8) .
C2 C6 1.376(8) .
C2 C3 1.388(8) .
C3 C4 1.364(8) .
C5 C6 1.375(8) .
C7 C12 1.379(9) .
C7 C8 1.393(9) .
C8 C9 1.384(10) .
C9 C10 1.362(12) .
C10 C11 1.367(13) .
C11 C12 1.380(11) .
C13 C14 1.371(9) .
C13 C18 1.377(9) .
C14 C15 1.397(11) .
C15 C16 1.354(13) .
C16 C17 1.365(13) .
C17 C18 1.398(9) .

loop_
_geom_hbond_atom_site_label_D
_geom_hbond_atom_site_label_H
_geom_hbond_atom_site_label_A
_geom_hbond_distance_DH
_geom_hbond_distance_HA
_geom_hbond_distance_DA
_geom_hbond_angle_DHA
O1 H100 O2 0.85(8) 1.87(8) 2.711(7) 174(8)
